data_9015656
loop_
_publ_author_name
'Durif, A.'
'Averbuch-Pouchot, M. T.'
'Guitel, J. C.'

_publ_section_title
;
 Structure d'un Decavanadate d'Hexasodium Hydrate
;
_journal_issue 3
_journal_name_full 'Acta Crystallographica, Section B'
_journal_page_first 680
_journal_page_last 682
_journal_paper_doi 10.1107/S0567740880004116
_journal_volume 36
_journal_year 1980
_chemical_formula_sum 'Na3 O23 V5'
_space_group_IT_number 2
_symmetry_space_group_name_Hall '-P 1'
_symmetry_space_group_name_H-M 'P -1'
_cell_angle_alpha 101.23
_cell_angle_beta 99.44
_cell_angle_gamma 105.48
_cell_length_a 11.65
_cell_length_b 10.85
_cell_length_c 8.56
_cell_formula_units_Z 2
_cell_volume 995.730
_database_code_amcsd 0009705
_exptl_crystal_density_diffrn 2.307
_cod_duplicate_entry 1007044
_cod_original_formula_sum 'V5 Na3 O23'
_cod_database_code 9015656
_amcsd_formula_title 'H36 Na6 O46 V10'

loop_
_space_group_symop_operation_xyz
x,y,z
-x,-y,-z

loop_
_atom_site_label
_atom_site_fract_x
_atom_site_fract_y
_atom_site_fract_z
V1 0.24848 0.18579 0.30990
V2 0.98662 0.99462 0.18646
V3 0.27435 0.19310 0.95980
V4 0.05858 0.26773 0.08439
V5 0.20280 0.92350 0.04948
Na1 0.69200 0.24290 0.47580
Na2 -0.02510 0.26390 0.46010
Na3 0.48750 0.64320 0.27890
O1 0.11390 0.08250 0.05940
O2 0.15860 0.30610 0.28550
O3 0.62230 0.73570 0.12330
O4 0.92910 0.14270 0.15520
O5 0.81780 0.68810 0.02260
O6 0.25270 0.79790 0.03780
O7 0.09100 0.08140 0.36150
O8 0.00550 0.39150 0.09430
O9 0.85970 0.90970 0.24010
O10 0.05030 0.85180 0.12790
O11 0.27540 0.02300 0.26030
O12 0.34580 0.25130 0.17900
O13 0.69770 -0.02850 0.04590
O14 0.67020 0.74690 0.50630
O15 0.55720 0.45590 0.23820
O16 0.79550 0.08500 0.46470
O17 0.84230 0.63030 0.33850
O18 0.32880 0.57130 0.03830
O19 0.35260 0.55530 0.44110
O20 0.11280 0.66140 0.29950
O21 0.83180 0.35910 0.33000
O22 0.45460 0.85320 0.37190
O23 0.55350 0.09080 0.23080

loop_
_cod_related_entry_id
_cod_related_entry_database
_cod_related_entry_code
1 AMCSD 0009705
